data_1519947
loop_
_publ_author_name
'Vishe, Mahesh'
'Hrdina, Radim'
'Poblador-Bahamonde, Amalia I.'
'Besnard, C\'eline'
'Gu\'en\'ee, Laure'
'B\"urgi, Thomas'
'Lacour, J\'er\^ome'

_publ_section_title
;
 Remote stereoselective deconjugation of \a,\b-unsaturated esters by
 simple amidation reactions
;
_journal_issue 8
_journal_name_full 'Chem. Sci.'
_journal_page_first 4923
_journal_paper_doi 10.1039/C5SC01118C
_journal_volume 6
_journal_year 2015
_chemical_formula_moiety 'C44 H36 N4 O4, C H2 Cl2'
_chemical_formula_sum 'C45 H38 Cl2 N4 O4'
_chemical_formula_weight 769.69
_chemical_name_systematic
; 
 ? 
;
_space_group_IT_number 2
_symmetry_cell_setting triclinic
_symmetry_space_group_name_Hall '-P 1'
_symmetry_space_group_name_H-M 'P -1'
_atom_sites_solution_hydrogens geom
_atom_sites_solution_primary direct
_atom_sites_solution_secondary difmap
_audit_creation_method SHELXL-97
_audit_update_record
;
2014-11-19 deposited with the CCDC.
2015-05-22 downloaded from the CCDC.
;
_cell_angle_alpha 67.485(3)
_cell_angle_beta 81.597(3)
_cell_angle_gamma 88.411(2)
_cell_formula_units_Z 4
_cell_length_a 9.5715(3)
_cell_length_b 18.5858(4)
_cell_length_c 23.8686(8)
_cell_measurement_reflns_used 10045
_cell_measurement_temperature 180(2)
_cell_measurement_theta_max 72.5460
_cell_measurement_theta_min 3.8040
_cell_volume 3878.5(2)
_computing_cell_refinement
;
CrysAlisPro, Agilent Technologies,
Version 1.171.36.28 (release 01-02-2013 CrysAlis171 .NET)
(compiled Feb  1 2013,16:14:44)
;
_computing_data_collection
;
CrysAlisPro, Agilent Technologies,
Version 1.171.36.28 (release 01-02-2013 CrysAlis171 .NET)
(compiled Feb  1 2013,16:14:44)
;
_computing_data_reduction
;
CrysAlisPro, Agilent Technologies,
Version 1.171.36.28 (release 01-02-2013 CrysAlis171 .NET)
(compiled Feb  1 2013,16:14:44)
;
_computing_molecular_graphics 'Ortep 3 (Farrugia, 1997)'
_computing_publication_material ShelX_Acta
_computing_structure_refinement 'SHELXL-97 (Sheldrick, 2008)'
_computing_structure_solution 'SHELXS-97 (Sheldrick, 2008)'
_diffrn_ambient_temperature 180(2)
_diffrn_detector_area_resol_mean 10.4679
_diffrn_measured_fraction_theta_full 0.998
_diffrn_measured_fraction_theta_max 0.972
_diffrn_measurement_device_type 'SuperNova, Dual, Cu at zero, Atlas'
_diffrn_measurement_method '\w scans'
_diffrn_radiation_monochromator mirror
_diffrn_radiation_source 'SuperNova (Cu) X-ray Source'
_diffrn_radiation_type CuK\a
_diffrn_radiation_wavelength 1.54184
_diffrn_reflns_av_R_equivalents 0.0271
_diffrn_reflns_av_unetI/netI 0.0357
_diffrn_reflns_limit_h_max 11
_diffrn_reflns_limit_h_min -11
_diffrn_reflns_limit_k_max 12
_diffrn_reflns_limit_k_min -22
_diffrn_reflns_limit_l_max 26
_diffrn_reflns_limit_l_min -29
_diffrn_reflns_number 27896
_diffrn_reflns_theta_full 67.50
_diffrn_reflns_theta_max 72.55
_diffrn_reflns_theta_min 3.84
_exptl_absorpt_coefficient_mu 1.904
_exptl_absorpt_correction_T_max 0.928
_exptl_absorpt_correction_T_min 0.753
_exptl_absorpt_correction_type analytical
_exptl_absorpt_process_details
;
CrysAlisPro, Agilent Technologies,
Version 1.171.36.28 (release 01-02-2013 CrysAlis171 .NET)
(compiled Feb  1 2013,16:14:44)
Analytical numeric absorption correction using a multifaceted crystal
            model based on expressions derived by R.C. Clark & J.S. Reid.
(Clark, R. C. & Reid, J. S. (1995). Acta Cryst. A51, 887-897)
;
_exptl_crystal_colour yellow
_exptl_crystal_density_diffrn 1.318
_exptl_crystal_density_method 'not measured'
_exptl_crystal_description prism
_exptl_crystal_F_000 1608
_exptl_crystal_size_max 0.2794
_exptl_crystal_size_mid 0.0670
_exptl_crystal_size_min 0.0464
_refine_diff_density_max 1.277
_refine_diff_density_min -1.022
_refine_diff_density_rms 0.047
_refine_ls_extinction_method none
_refine_ls_goodness_of_fit_ref 1.011
_refine_ls_hydrogen_treatment mixed
_refine_ls_matrix_type full
_refine_ls_number_parameters 1003
_refine_ls_number_reflns 14967
_refine_ls_number_restraints 0
_refine_ls_restrained_S_all 1.011
_refine_ls_R_factor_all 0.0710
_refine_ls_R_factor_gt 0.0540
_refine_ls_shift/su_max 0.001
_refine_ls_shift/su_mean 0.000
_refine_ls_structure_factor_coef Fsqd
_refine_ls_weighting_details 'calc w=1/[\s^2^(Fo^2^)+(0.0650P)^2^+2.5950P] where P=(Fo^2^+2Fc^2^)/3'
_refine_ls_weighting_scheme calc
_refine_ls_wR_factor_gt 0.1355
_refine_ls_wR_factor_ref 0.1496
_reflns_number_gt 11614
_reflns_number_total 14967
_reflns_threshold_expression >2sigma(I)
_cod_data_source_file c5sc01118c2.cif
_cod_data_source_block macrocycle_10o
_cod_depositor_comments
;
The following automatic conversions were performed:

'_symmetry_cell_setting' value 'Triclinic' changed to 'triclinic'
according to
/usr/data/users/saulius/crontab/automatic-downloads/rss-feeds/RSC/lib/dictionaries/cif_core.dic
dictionary named 'cif_core.dic' version 2.4.2 from 2011-04-26.

Automatic conversion script
Id: cif_fix_values 3271 2015-04-21 07:52:19Z andrius 

 Adding full bibliography for 1519944--1519947.cif.
;
_cod_database_code 1519947

loop_
_symmetry_equiv_pos_as_xyz
'x, y, z'
'-x, -y, -z'

loop_
_atom_site_label
_atom_site_type_symbol
_atom_site_fract_x
_atom_site_fract_y
_atom_site_fract_z
_atom_site_U_iso_or_equiv
_atom_site_adp_type
_atom_site_occupancy
_atom_site_symmetry_multiplicity
_atom_site_calc_flag
_atom_site_refinement_flags
C2 C 0.5986(3) 0.88593(12) 0.18722(10) 0.0394(5) Uani 1 1 d .
C3 C 0.6825(3) 0.90968(14) 0.21978(12) 0.0488(7) Uani 1 1 d .
H3 H 0.7784 0.8951 0.2204 0.059 Uiso 1 1 calc R
C4 C 0.6242(4) 0.95593(15) 0.25212(12) 0.0554(8) Uani 1 1 d .
H4 H 0.6816 0.9713 0.2751 0.066 Uiso 1 1 calc R
C5 C 0.4884(4) 0.97883(15) 0.25108(12) 0.0527(7) Uani 1 1 d .
H5 H 0.4532 1.0106 0.2728 0.063 Uiso 1 1 calc R
C6 C 0.3982(3) 0.95623(14) 0.21827(11) 0.0450(6) Uani 1 1 d .
C7 C 0.4559(3) 0.90818(13) 0.18675(10) 0.0385(5) Uani 1 1 d .
C8 C 0.2562(3) 0.97816(16) 0.21447(12) 0.0527(7) Uani 1 1 d .
H8 H 0.2160 1.0105 0.2349 0.063 Uiso 1 1 calc R
C9 C 0.1761(3) 0.95381(17) 0.18212(12) 0.0524(7) Uani 1 1 d .
H9 H 0.0808 0.9691 0.1806 0.063 Uiso 1 1 calc R
C10 C 0.2319(3) 0.90620(15) 0.15063(12) 0.0456(6) Uani 1 1 d .
H10 H 0.1752 0.8900 0.1278 0.055 Uiso 1 1 calc R
C11 C 0.3696(3) 0.88368(13) 0.15353(10) 0.0384(5) Uani 1 1 d .
C13 C 0.5741(3) 0.81989(13) 0.12497(11) 0.0374(5) Uani 1 1 d .
C14 C 0.6343(3) 0.77487(13) 0.08590(12) 0.0390(5) Uani 1 1 d .
H14 H 0.7257 0.7521 0.0990 0.047 Uiso 1 1 calc R
C16 C 0.5500(3) 0.64437(13) 0.14539(11) 0.0432(6) Uani 1 1 d .
H16A H 0.5204 0.6544 0.1832 0.052 Uiso 1 1 calc R
H16B H 0.6488 0.6272 0.1451 0.052 Uiso 1 1 calc R
C17 C 0.4545(3) 0.58231(13) 0.14338(10) 0.0367(5) Uani 1 1 d .
C18 C 0.3433(3) 0.54961(14) 0.19058(11) 0.0435(6) Uani 1 1 d .
H18 H 0.3291 0.5664 0.2239 0.052 Uiso 1 1 calc R
C19 C 0.2530(3) 0.49334(15) 0.19008(12) 0.0468(6) Uani 1 1 d .
H19 H 0.1769 0.4721 0.2225 0.056 Uiso 1 1 calc R
C20 C 0.2740(3) 0.46803(14) 0.14207(12) 0.0434(6) Uani 1 1 d .
H20 H 0.2127 0.4290 0.1416 0.052 Uiso 1 1 calc R
C21 C 0.3842(3) 0.49968(13) 0.09488(11) 0.0369(5) Uani 1 1 d .
H21 H 0.3982 0.4820 0.0621 0.044 Uiso 1 1 calc R
C22 C 0.4752(2) 0.55701(12) 0.09447(10) 0.0333(5) Uani 1 1 d .
C23 C 0.5906(2) 0.59011(13) 0.04119(10) 0.0352(5) Uani 1 1 d .
H23A H 0.6594 0.6212 0.0505 0.042 Uiso 1 1 calc R
H23B H 0.6411 0.5476 0.0323 0.042 Uiso 1 1 calc R
C25 C 0.6141(2) 0.68151(13) -0.06276(10) 0.0326(5) Uani 1 1 d .
C26 C 0.7532(3) 0.68113(16) -0.07160(13) 0.0466(6) Uani 1 1 d .
H26A H 0.8022 0.6485 -0.0397 0.056 Uiso 1 1 calc R
H26B H 0.8046 0.7135 -0.1099 0.056 Uiso 1 1 calc R
C27 C 0.5296(2) 0.73174(12) -0.11169(10) 0.0315(5) Uani 1 1 d .
H27 H 0.5957 0.7701 -0.1458 0.038 Uiso 1 1 calc R
C28 C 0.4535(2) 0.68338(12) -0.13763(10) 0.0298(4) Uani 1 1 d .
C30 C 0.2576(2) 0.59491(12) -0.11867(10) 0.0329(5) Uani 1 1 d .
C31 C 0.1377(3) 0.55379(14) -0.08329(12) 0.0437(6) Uani 1 1 d .
H31 H 0.1015 0.5584 -0.0456 0.052 Uiso 1 1 calc R
C32 C 0.0695(3) 0.50456(16) -0.10423(14) 0.0523(7) Uani 1 1 d .
H32 H -0.0136 0.4759 -0.0801 0.063 Uiso 1 1 calc R
C33 C 0.1194(3) 0.49703(16) -0.15805(15) 0.0531(7) Uani 1 1 d .
H33 H 0.0716 0.4628 -0.1705 0.064 Uiso 1 1 calc R
C34 C 0.2416(3) 0.53958(14) -0.19570(12) 0.0418(6) Uani 1 1 d .
C35 C 0.3119(2) 0.58928(12) -0.17528(10) 0.0330(5) Uani 1 1 d .
C36 C 0.2998(3) 0.53507(17) -0.25220(14) 0.0504(7) Uani 1 1 d .
H36 H 0.2556 0.5019 -0.2668 0.061 Uiso 1 1 calc R
C37 C 0.4180(3) 0.57743(17) -0.28586(13) 0.0504(7) Uani 1 1 d .
H37 H 0.4549 0.5735 -0.3237 0.060 Uiso 1 1 calc R
C38 C 0.4873(3) 0.62719(15) -0.26570(11) 0.0419(5) Uani 1 1 d .
H38 H 0.5696 0.6565 -0.2900 0.050 Uiso 1 1 calc R
C39 C 0.4353(2) 0.63310(12) -0.21081(10) 0.0323(5) Uani 1 1 d .
C42 C 0.3758(3) 0.83920(13) -0.12968(11) 0.0415(6) Uani 1 1 d .
H42A H 0.3047 0.8209 -0.1479 0.050 Uiso 1 1 calc R
H42B H 0.4520 0.8684 -0.1630 0.050 Uiso 1 1 calc R
C43 C 0.3081(3) 0.89162(12) -0.09917(10) 0.0349(5) Uani 1 1 d .
C44 C 0.1659(3) 0.90887(14) -0.10191(12) 0.0441(6) Uani 1 1 d .
H44 H 0.1124 0.8857 -0.1215 0.053 Uiso 1 1 calc R
C45 C 0.1014(3) 0.95942(15) -0.07650(13) 0.0481(6) Uani 1 1 d .
H45 H 0.0045 0.9706 -0.0788 0.058 Uiso 1 1 calc R
C46 C 0.1779(3) 0.99327(15) -0.04799(12) 0.0449(6) Uani 1 1 d .
H46 H 0.1343 1.0283 -0.0309 0.054 Uiso 1 1 calc R
C47 C 0.3184(3) 0.97609(13) -0.04439(11) 0.0383(5) Uani 1 1 d .
H47 H 0.3706 0.9991 -0.0242 0.046 Uiso 1 1 calc R
C48 C 0.3852(2) 0.92562(12) -0.06977(10) 0.0319(5) Uani 1 1 d .
C49 C 0.5365(2) 0.90746(13) -0.06203(10) 0.0343(5) Uani 1 1 d .
H49A H 0.5799 0.8841 -0.0911 0.041 Uiso 1 1 calc R
H49B H 0.5914 0.9554 -0.0694 0.041 Uiso 1 1 calc R
C51 C 0.6596(2) 0.82690(13) 0.01908(11) 0.0365(5) Uani 1 1 d .
C52 C 0.7853(3) 0.84333(17) -0.01468(14) 0.0500(6) Uani 1 1 d .
H52A H 0.7941 0.8767 -0.0568 0.060 Uiso 1 1 calc R
H52B H 0.8671 0.8218 0.0031 0.060 Uiso 1 1 calc R
N1 N 0.6572(2) 0.84057(10) 0.15433(9) 0.0394(5) Uani 1 1 d .
N12 N 0.4353(2) 0.83693(12) 0.12413(10) 0.0417(5) Uani 1 1 d .
H12 H 0.391(3) 0.8225(17) 0.1046(14) 0.050 Uiso 1 1 d .
N29 N 0.3351(2) 0.64351(11) -0.10157(9) 0.0343(4) Uani 1 1 d .
H29 H 0.309(3) 0.6493(15) -0.0697(13) 0.041 Uiso 1 1 d .
N40 N 0.5054(2) 0.68167(10) -0.19010(8) 0.0321(4) Uani 1 1 d .
O15 O 0.53906(18) 0.71374(8) 0.09227(8) 0.0394(4) Uani 1 1 d .
O24 O 0.52546(16) 0.63892(9) -0.01091(7) 0.0340(3) Uani 1 1 d .
O41 O 0.43352(17) 0.77330(8) -0.08483(7) 0.0333(3) Uani 1 1 d .
O50 O 0.53354(17) 0.85322(9) 0.00005(7) 0.0371(4) Uani 1 1 d .
C2B C 0.8814(3) -0.05204(14) 0.66531(10) 0.0367(5) Uani 1 1 d .
C3B C 0.7471(3) -0.07456(16) 0.66359(12) 0.0432(6) Uani 1 1 d .
H3B H 0.6866 -0.0386 0.6390 0.052 Uiso 1 1 calc R
C4B C 0.7010(3) -0.15278(17) 0.69939(13) 0.0507(7) Uani 1 1 d .
H4B H 0.6076 -0.1687 0.6993 0.061 Uiso 1 1 calc R
C5B C 0.7870(3) -0.20576(16) 0.73392(12) 0.0488(6) Uani 1 1 d .
H5B H 0.7529 -0.2577 0.7573 0.059 Uiso 1 1 calc R
C6B C 0.9257(3) -0.18423(14) 0.73534(11) 0.0429(6) Uani 1 1 d .
C7B C 0.9732(3) -0.10544(13) 0.70047(10) 0.0345(5) Uani 1 1 d .
C8B C 1.0226(3) -0.23612(15) 0.76902(11) 0.0483(6) Uani 1 1 d .
H8B H 0.9938 -0.2888 0.7930 0.058 Uiso 1 1 calc R
C9B C 1.1561(3) -0.21163(15) 0.76759(12) 0.0499(7) Uani 1 1 d .
H9B H 1.2193 -0.2479 0.7901 0.060 Uiso 1 1 calc R
C10B C 1.2030(3) -0.13384(14) 0.73355(11) 0.0438(6) Uani 1 1 d .
H10B H 1.2963 -0.1178 0.7336 0.053 Uiso 1 1 calc R
C11B C 1.1121(3) -0.08086(13) 0.70004(10) 0.0353(5) Uani 1 1 d .
C13B C 1.0724(2) 0.04320(13) 0.63379(10) 0.0340(5) Uani 1 1 d .
C14B C 1.1229(3) 0.12605(13) 0.59310(11) 0.0374(5) Uani 1 1 d .
H14B H 1.2116 0.1379 0.6059 0.045 Uiso 1 1 calc R
C16B C 1.0171(3) 0.19725(15) 0.65196(11) 0.0461(6) Uani 1 1 d .
H16C H 1.1139 0.2098 0.6562 0.055 Uiso 1 1 calc R
H16D H 0.9798 0.1510 0.6885 0.055 Uiso 1 1 calc R
C17B C 0.9239(3) 0.26528(14) 0.64682(11) 0.0404(5) Uani 1 1 d .
C18B C 0.8042(3) 0.25541(18) 0.69007(12) 0.0523(7) Uani 1 1 d .
H18B H 0.7813 0.2055 0.7216 0.063 Uiso 1 1 calc R
C19B C 0.7180(3) 0.3169(2) 0.68795(15) 0.0611(8) Uani 1 1 d .
H19B H 0.6373 0.3094 0.7182 0.073 Uiso 1 1 calc R
C20B C 0.7492(3) 0.38956(19) 0.64167(15) 0.0590(8) Uani 1 1 d .
H20B H 0.6900 0.4320 0.6399 0.071 Uiso 1 1 calc R
C21B C 0.8666(3) 0.39984(16) 0.59840(13) 0.0477(6) Uani 1 1 d .
H21B H 0.8876 0.4498 0.5667 0.057 Uiso 1 1 calc R
C22B C 0.9553(3) 0.33879(14) 0.59997(11) 0.0385(5) Uani 1 1 d .
C23B C 1.0811(3) 0.35420(14) 0.55094(11) 0.0408(5) Uani 1 1 d .
H23C H 1.1281 0.4046 0.5431 0.049 Uiso 1 1 calc R
H23D H 1.1501 0.3125 0.5639 0.049 Uiso 1 1 calc R
C25B C 1.1302(3) 0.36747(14) 0.44651(11) 0.0428(6) Uani 1 1 d .
C26B C 1.2670(3) 0.37758(19) 0.44257(15) 0.0652(8) Uani 1 1 d .
H26C H 1.3059 0.3774 0.4770 0.078 Uiso 1 1 calc R
H26D H 1.3271 0.3850 0.4053 0.078 Uiso 1 1 calc R
C27B C 1.0600(3) 0.36970(13) 0.39326(11) 0.0428(6) Uani 1 1 d .
H27B H 1.1343 0.3679 0.3597 0.051 Uiso 1 1 calc R
C28B C 0.9782(3) 0.44371(13) 0.36879(10) 0.0369(5) Uani 1 1 d .
C30B C 0.9507(3) 0.56824(13) 0.30061(10) 0.0344(5) Uani 1 1 d .
C31B C 0.9967(3) 0.63012(14) 0.24668(11) 0.0448(6) Uani 1 1 d .
H31B H 1.0805 0.6267 0.2212 0.054 Uiso 1 1 calc R
C32B C 0.9178(4) 0.69845(16) 0.22983(13) 0.0564(7) Uani 1 1 d .
H32B H 0.9498 0.7408 0.1926 0.068 Uiso 1 1 calc R
C33B C 0.7980(3) 0.70562(15) 0.26502(13) 0.0531(7) Uani 1 1 d .
H33B H 0.7477 0.7526 0.2520 0.064 Uiso 1 1 calc R
C34B C 0.7474(3) 0.64428(14) 0.32055(12) 0.0441(6) Uani 1 1 d .
C35B C 0.8243(3) 0.57440(13) 0.33744(11) 0.0349(5) Uani 1 1 d .
C36B C 0.6237(3) 0.64761(18) 0.35969(15) 0.0585(8) Uani 1 1 d .
H36B H 0.5726 0.6943 0.3499 0.070 Uiso 1 1 calc R
C37B C 0.5771(3) 0.5848(2) 0.41122(17) 0.0661(9) Uani 1 1 d .
H37B H 0.4930 0.5882 0.4366 0.079 Uiso 1 1 calc R
C38B C 0.6505(3) 0.51473(18) 0.42790(15) 0.0587(8) Uani 1 1 d .
H38B H 0.6161 0.4710 0.4638 0.070 Uiso 1 1 calc R
C39B C 0.7729(3) 0.51085(14) 0.39131(11) 0.0403(5) Uani 1 1 d .
C42B C 0.9271(4) 0.28692(15) 0.36430(12) 0.0535(7) Uani 1 1 d .
H42C H 1.0112 0.2820 0.3366 0.064 Uiso 1 1 calc R
H42D H 0.8706 0.3301 0.3403 0.064 Uiso 1 1 calc R
C43B C 0.8399(3) 0.21190(15) 0.39122(11) 0.0453(6) Uani 1 1 d .
C44B C 0.7021(4) 0.2109(2) 0.37961(14) 0.0621(8) Uani 1 1 d .
H44B H 0.6631 0.2579 0.3549 0.074 Uiso 1 1 calc R
C45B C 0.6201(4) 0.1422(2) 0.40358(16) 0.0689(9) Uani 1 1 d .
H45B H 0.5260 0.1426 0.3951 0.083 Uiso 1 1 calc R
C46B C 0.6752(4) 0.0738(2) 0.43942(15) 0.0656(8) Uani 1 1 d .
H46B H 0.6197 0.0268 0.4559 0.079 Uiso 1 1 calc R
C47B C 0.8108(3) 0.07415(16) 0.45115(12) 0.0507(7) Uani 1 1 d .
H47B H 0.8482 0.0268 0.4762 0.061 Uiso 1 1 calc R
C48B C 0.8958(3) 0.14177(14) 0.42759(10) 0.0402(5) Uani 1 1 d .
C49B C 1.0414(3) 0.13786(14) 0.44291(11) 0.0417(6) Uani 1 1 d .
H49C H 1.0890 0.0921 0.4382 0.050 Uiso 1 1 calc R
H49D H 1.0973 0.1854 0.4152 0.050 Uiso 1 1 calc R
C51B C 1.1530(3) 0.13626(13) 0.52667(11) 0.0399(5) Uani 1 1 d .
C52B C 1.2817(3) 0.14695(18) 0.49593(15) 0.0617(8) Uani 1 1 d .
H52C H 1.2961 0.1522 0.4543 0.074 Uiso 1 1 calc R
H52D H 1.3602 0.1494 0.5154 0.074 Uiso 1 1 calc R
N1B N 0.9372(2) 0.02371(12) 0.63243(9) 0.0384(4) Uani 1 1 d .
H1B H 0.886(3) 0.0566(17) 0.6116(13) 0.046 Uiso 1 1 d .
N12B N 1.1597(2) -0.00348(11) 0.66511(9) 0.0361(4) Uani 1 1 d .
N29B N 1.0287(2) 0.49935(11) 0.31848(8) 0.0355(4) Uani 1 1 d .
N40B N 0.8547(2) 0.44491(12) 0.40466(10) 0.0450(5) Uani 1 1 d .
H40B H 0.832(3) 0.4065(18) 0.4387(14) 0.054 Uiso 1 1 d .
O15B O 1.02001(18) 0.18127(9) 0.59766(7) 0.0384(4) Uani 1 1 d .
O24B O 1.03113(18) 0.35614(10) 0.49642(7) 0.0412(4) Uani 1 1 d .
O41B O 0.9697(2) 0.30253(9) 0.41372(7) 0.0453(4) Uani 1 1 d .
O50B O 1.03043(18) 0.13141(9) 0.50554(7) 0.0389(4) Uani 1 1 d .
C53 C 0.2225(3) 0.70911(19) 0.04453(14) 0.0547(7) Uani 1 1 d .
H53A H 0.2431 0.6589 0.0765 0.066 Uiso 1 1 calc R
H53B H 0.3124 0.7321 0.0179 0.066 Uiso 1 1 calc R
Cl54 Cl 0.10361(8) 0.69248(4) 0.00028(4) 0.05877(19) Uani 1 1 d .
Cl55 Cl 0.15107(10) 0.77163(7) 0.07880(5) 0.0885(3) Uani 1 1 d .
C53B C 0.7236(3) 0.2238(2) 0.53968(15) 0.0673(9) Uani 1 1 d .
H53C H 0.7754 0.2033 0.5102 0.081 Uiso 1 1 calc R
H53D H 0.7940 0.2487 0.5537 0.081 Uiso 1 1 calc R
Cl1 Cl 0.60951(9) 0.29437(5) 0.50195(4) 0.0744(3) Uani 1 1 d .
Cl2 Cl 0.64033(10) 0.14695(6) 0.60201(5) 0.0922(3) Uani 1 1 d .

loop_
_atom_site_aniso_label
_atom_site_aniso_U_11
_atom_site_aniso_U_22
_atom_site_aniso_U_33
_atom_site_aniso_U_23
_atom_site_aniso_U_13
_atom_site_aniso_U_12
C2 0.0653(16) 0.0222(10) 0.0309(11) -0.0053(9) -0.0204(11) -0.0029(10)
C3 0.0761(19) 0.0314(12) 0.0428(14) -0.0109(11) -0.0289(13) -0.0025(12)
C4 0.097(2) 0.0350(13) 0.0375(14) -0.0117(11) -0.0249(14) -0.0125(14)
C5 0.090(2) 0.0360(13) 0.0334(13) -0.0147(11) -0.0086(13) -0.0072(14)
C6 0.0752(19) 0.0313(12) 0.0257(11) -0.0089(9) -0.0025(11) -0.0072(12)
C7 0.0623(16) 0.0260(11) 0.0235(10) -0.0038(8) -0.0097(10) -0.0050(10)
C8 0.078(2) 0.0444(15) 0.0341(13) -0.0173(11) 0.0023(13) 0.0011(14)
C9 0.0590(17) 0.0525(16) 0.0416(14) -0.0162(12) 0.0000(12) 0.0050(13)
C10 0.0544(15) 0.0445(14) 0.0383(13) -0.0159(11) -0.0078(11) 0.0002(12)
C11 0.0554(15) 0.0298(11) 0.0288(11) -0.0087(9) -0.0088(10) -0.0018(10)
C13 0.0528(14) 0.0248(11) 0.0375(12) -0.0098(9) -0.0214(11) 0.0023(10)
C14 0.0447(13) 0.0298(11) 0.0515(14) -0.0199(10) -0.0236(11) 0.0070(10)
C16 0.0682(17) 0.0299(12) 0.0380(13) -0.0144(10) -0.0250(12) 0.0084(11)
C17 0.0534(14) 0.0258(11) 0.0337(12) -0.0108(9) -0.0188(10) 0.0108(10)
C18 0.0621(16) 0.0372(13) 0.0328(12) -0.0138(10) -0.0136(11) 0.0144(11)
C19 0.0529(15) 0.0397(13) 0.0405(13) -0.0084(11) -0.0050(11) 0.0061(11)
C20 0.0466(14) 0.0328(12) 0.0510(15) -0.0143(11) -0.0130(11) 0.0030(10)
C21 0.0480(13) 0.0289(11) 0.0399(12) -0.0168(10) -0.0160(10) 0.0081(10)
C22 0.0445(13) 0.0241(10) 0.0343(11) -0.0111(9) -0.0171(10) 0.0103(9)
C23 0.0405(12) 0.0319(11) 0.0375(12) -0.0151(9) -0.0158(10) 0.0085(9)
C25 0.0379(12) 0.0305(11) 0.0353(11) -0.0190(9) -0.0053(9) -0.0014(9)
C26 0.0410(14) 0.0571(16) 0.0467(14) -0.0251(13) -0.0064(11) -0.0023(12)
C27 0.0398(12) 0.0259(10) 0.0306(11) -0.0132(9) -0.0034(9) -0.0033(9)
C28 0.0371(11) 0.0228(10) 0.0303(11) -0.0101(8) -0.0073(9) 0.0007(8)
C30 0.0362(11) 0.0254(10) 0.0389(12) -0.0119(9) -0.0123(9) 0.0020(9)
C31 0.0419(13) 0.0396(13) 0.0483(14) -0.0141(11) -0.0088(11) -0.0046(10)
C32 0.0438(14) 0.0464(15) 0.0662(18) -0.0189(13) -0.0116(13) -0.0116(12)
C33 0.0510(16) 0.0433(14) 0.076(2) -0.0278(14) -0.0275(14) -0.0039(12)
C34 0.0449(13) 0.0376(12) 0.0534(15) -0.0227(11) -0.0253(12) 0.0072(10)
C35 0.0379(12) 0.0273(10) 0.0385(12) -0.0139(9) -0.0179(10) 0.0078(9)
C36 0.0559(16) 0.0535(16) 0.0629(17) -0.0384(14) -0.0296(14) 0.0082(13)
C37 0.0606(17) 0.0613(17) 0.0473(15) -0.0368(13) -0.0202(13) 0.0111(14)
C38 0.0462(14) 0.0482(14) 0.0382(13) -0.0223(11) -0.0125(11) 0.0068(11)
C39 0.0386(12) 0.0282(10) 0.0359(11) -0.0154(9) -0.0154(9) 0.0075(9)
C42 0.0668(17) 0.0288(11) 0.0313(12) -0.0105(9) -0.0185(11) 0.0077(11)
C43 0.0492(13) 0.0234(10) 0.0307(11) -0.0066(9) -0.0120(10) 0.0004(9)
C44 0.0525(15) 0.0347(12) 0.0464(14) -0.0117(11) -0.0214(12) -0.0007(11)
C45 0.0404(14) 0.0416(14) 0.0577(16) -0.0135(12) -0.0092(12) 0.0039(11)
C46 0.0473(14) 0.0383(13) 0.0488(14) -0.0191(11) 0.0001(11) 0.0035(11)
C47 0.0457(13) 0.0319(12) 0.0392(12) -0.0160(10) -0.0049(10) -0.0022(10)
C48 0.0415(12) 0.0223(10) 0.0282(10) -0.0059(8) -0.0035(9) -0.0022(9)
C49 0.0403(12) 0.0284(11) 0.0330(11) -0.0107(9) -0.0039(9) -0.0031(9)
C51 0.0394(12) 0.0300(11) 0.0494(14) -0.0222(10) -0.0162(10) 0.0048(9)
C52 0.0380(14) 0.0554(16) 0.0647(18) -0.0296(14) -0.0144(12) 0.0043(12)
N1 0.0577(13) 0.0236(9) 0.0409(11) -0.0102(8) -0.0254(9) 0.0034(8)
N12 0.0508(12) 0.0423(11) 0.0444(12) -0.0252(9) -0.0219(10) 0.0040(9)
N29 0.0400(11) 0.0338(10) 0.0316(10) -0.0153(8) -0.0036(8) -0.0045(8)
N40 0.0381(10) 0.0293(9) 0.0309(9) -0.0130(7) -0.0071(8) 0.0006(8)
O15 0.0569(10) 0.0230(7) 0.0440(9) -0.0131(7) -0.0250(8) 0.0055(7)
O24 0.0357(8) 0.0326(8) 0.0321(8) -0.0091(6) -0.0089(6) 0.0011(6)
O41 0.0491(9) 0.0234(7) 0.0288(7) -0.0107(6) -0.0088(7) 0.0041(6)
O50 0.0361(8) 0.0379(8) 0.0345(8) -0.0096(7) -0.0087(7) 0.0026(7)
C2B 0.0425(13) 0.0401(12) 0.0312(11) -0.0182(10) -0.0031(10) -0.0020(10)
C3B 0.0416(13) 0.0507(15) 0.0419(13) -0.0229(12) -0.0052(11) -0.0008(11)
C4B 0.0443(14) 0.0607(17) 0.0535(16) -0.0331(14) 0.0081(12) -0.0158(13)
C5B 0.0589(16) 0.0412(14) 0.0450(14) -0.0191(12) 0.0062(12) -0.0105(12)
C6B 0.0611(16) 0.0380(13) 0.0317(12) -0.0188(10) 0.0034(11) -0.0056(11)
C7B 0.0478(13) 0.0328(11) 0.0258(10) -0.0151(9) -0.0036(9) -0.0002(10)
C8B 0.077(2) 0.0306(12) 0.0332(12) -0.0088(10) -0.0063(12) 0.0013(12)
C9B 0.080(2) 0.0324(13) 0.0390(13) -0.0108(10) -0.0221(13) 0.0106(13)
C10B 0.0600(16) 0.0348(12) 0.0411(13) -0.0147(10) -0.0219(12) 0.0079(11)
C11B 0.0517(14) 0.0306(11) 0.0273(10) -0.0127(9) -0.0121(10) 0.0024(10)
C13B 0.0409(12) 0.0320(11) 0.0311(11) -0.0125(9) -0.0109(9) 0.0012(9)
C14B 0.0392(12) 0.0285(11) 0.0444(13) -0.0116(10) -0.0128(10) 0.0019(9)
C16B 0.0667(17) 0.0392(13) 0.0324(12) -0.0107(10) -0.0159(12) 0.0039(12)
C17B 0.0535(15) 0.0401(13) 0.0325(12) -0.0171(10) -0.0130(11) 0.0018(11)
C18B 0.0647(18) 0.0575(17) 0.0376(14) -0.0214(12) -0.0057(12) -0.0054(14)
C19B 0.0547(17) 0.083(2) 0.0585(18) -0.0433(17) -0.0023(14) 0.0001(16)
C20B 0.0587(18) 0.0664(19) 0.074(2) -0.0476(17) -0.0232(16) 0.0159(15)
C21B 0.0578(16) 0.0440(14) 0.0517(15) -0.0254(12) -0.0212(13) 0.0070(12)
C22B 0.0490(14) 0.0373(12) 0.0367(12) -0.0189(10) -0.0164(10) 0.0015(10)
C23B 0.0483(14) 0.0354(12) 0.0396(13) -0.0128(10) -0.0128(11) -0.0015(10)
C25B 0.0530(15) 0.0313(12) 0.0381(13) -0.0085(10) -0.0027(11) 0.0097(11)
C26B 0.0547(18) 0.071(2) 0.0565(18) -0.0128(16) 0.0002(14) 0.0065(15)
C27B 0.0595(16) 0.0303(12) 0.0329(12) -0.0091(10) 0.0014(11) 0.0092(11)
C28B 0.0518(14) 0.0303(11) 0.0285(11) -0.0124(9) -0.0032(10) 0.0046(10)
C30B 0.0477(13) 0.0279(11) 0.0314(11) -0.0123(9) -0.0142(10) 0.0005(9)
C31B 0.0605(16) 0.0357(13) 0.0349(12) -0.0082(10) -0.0113(11) -0.0006(11)
C32B 0.082(2) 0.0343(14) 0.0430(15) -0.0002(11) -0.0197(15) -0.0007(13)
C33B 0.0709(19) 0.0354(13) 0.0565(17) -0.0138(12) -0.0335(15) 0.0151(13)
C34B 0.0516(15) 0.0373(13) 0.0513(15) -0.0195(11) -0.0264(12) 0.0094(11)
C35B 0.0440(13) 0.0306(11) 0.0373(12) -0.0171(9) -0.0173(10) 0.0046(9)
C36B 0.0525(17) 0.0539(17) 0.078(2) -0.0310(16) -0.0242(15) 0.0231(14)
C37B 0.0537(18) 0.066(2) 0.078(2) -0.0316(18) -0.0015(16) 0.0170(15)
C38B 0.0588(18) 0.0526(17) 0.0583(18) -0.0190(14) 0.0043(14) 0.0075(14)
C39B 0.0485(14) 0.0344(12) 0.0398(13) -0.0163(10) -0.0063(11) 0.0049(10)
C42B 0.098(2) 0.0341(13) 0.0313(12) -0.0131(10) -0.0201(13) 0.0154(14)
C43B 0.0711(18) 0.0408(13) 0.0324(12) -0.0217(10) -0.0148(12) 0.0174(12)
C44B 0.080(2) 0.071(2) 0.0497(16) -0.0348(15) -0.0271(15) 0.0336(18)
C45B 0.0527(18) 0.101(3) 0.069(2) -0.051(2) -0.0099(16) 0.0086(18)
C46B 0.070(2) 0.075(2) 0.0555(18) -0.0319(17) 0.0041(16) -0.0112(17)
C47B 0.0673(18) 0.0429(14) 0.0400(14) -0.0163(11) -0.0010(13) 0.0007(13)
C48B 0.0586(15) 0.0352(12) 0.0301(11) -0.0177(10) -0.0036(10) 0.0105(11)
C49B 0.0598(16) 0.0332(12) 0.0296(11) -0.0116(9) -0.0019(11) 0.0105(11)
C51B 0.0441(13) 0.0277(11) 0.0430(13) -0.0084(10) -0.0064(11) 0.0043(10)
C52B 0.0472(16) 0.0675(19) 0.0594(18) -0.0151(15) 0.0001(14) 0.0028(14)
N1B 0.0396(11) 0.0358(11) 0.0379(11) -0.0096(9) -0.0128(9) 0.0025(8)
N12B 0.0449(11) 0.0300(9) 0.0361(10) -0.0119(8) -0.0166(8) 0.0019(8)
N29B 0.0495(11) 0.0287(9) 0.0288(9) -0.0117(8) -0.0059(8) 0.0025(8)
N40B 0.0586(14) 0.0311(10) 0.0350(11) -0.0055(8) 0.0038(10) 0.0066(9)
O15B 0.0510(10) 0.0314(8) 0.0358(8) -0.0136(7) -0.0143(7) 0.0076(7)
O24B 0.0467(9) 0.0434(9) 0.0329(8) -0.0137(7) -0.0072(7) 0.0031(7)
O41B 0.0796(13) 0.0275(8) 0.0283(8) -0.0101(7) -0.0093(8) 0.0064(8)
O50B 0.0441(9) 0.0399(9) 0.0303(8) -0.0115(7) -0.0035(7) 0.0047(7)
C53 0.0529(16) 0.0671(19) 0.0493(16) -0.0269(14) -0.0121(13) 0.0092(14)
Cl54 0.0546(4) 0.0642(4) 0.0701(5) -0.0400(4) -0.0069(3) -0.0052(3)
Cl55 0.0675(5) 0.1308(9) 0.1121(8) -0.0961(7) -0.0131(5) 0.0058(5)
C53B 0.0541(18) 0.069(2) 0.0546(18) 0.0011(15) -0.0059(14) 0.0093(15)
Cl1 0.0677(5) 0.0506(4) 0.0877(6) -0.0110(4) -0.0042(4) 0.0188(4)
Cl2 0.0719(6) 0.0717(6) 0.0894(7) 0.0150(5) -0.0049(5) -0.0027(4)

loop_
_atom_type_symbol
_atom_type_description
_atom_type_scat_dispersion_real
_atom_type_scat_dispersion_imag
_atom_type_scat_source
C C 0.0181 0.0091 'International Tables Vol C Tables 4.2.6.8 and 6.1.1.4'
H H 0.0000 0.0000 'International Tables Vol C Tables 4.2.6.8 and 6.1.1.4'
Cl Cl 0.3639 0.7018 'International Tables Vol C Tables 4.2.6.8 and 6.1.1.4'
N N 0.0311 0.0180 'International Tables Vol C Tables 4.2.6.8 and 6.1.1.4'
O O 0.0492 0.0322 'International Tables Vol C Tables 4.2.6.8 and 6.1.1.4'

loop_
_geom_angle_atom_site_label_1
_geom_angle_atom_site_label_2
_geom_angle_atom_site_label_3
_geom_angle
C3 C2 N1 119.3(2)
C3 C2 C7 119.6(2)
N1 C2 C7 121.1(2)
C2 C3 C4 119.3(3)
C2 C3 H3 120.3
C4 C3 H3 120.3
C5 C4 C3 121.6(3)
C5 C4 H4 119.2
C3 C4 H4 119.2
C4 C5 C6 121.2(3)
C4 C5 H5 119.4
C6 C5 H5 119.4
C8 C6 C5 124.7(3)
C8 C6 C7 118.2(2)
C5 C6 C7 117.2(3)
C2 C7 C11 119.7(2)
C2 C7 C6 121.0(2)
C11 C7 C6 119.3(2)
C9 C8 C6 121.2(3)
C9 C8 H8 119.4
C6 C8 H8 119.4
C8 C9 C10 121.3(3)
C8 C9 H9 119.3
C10 C9 H9 119.3
C11 C10 C9 119.0(3)
C11 C10 H10 120.5
C9 C10 H10 120.5
C10 C11 N12 123.7(2)
C10 C11 C7 121.1(2)
N12 C11 C7 115.2(2)
N1 C13 N12 125.4(2)
N1 C13 C14 118.7(2)
N12 C13 C14 115.90(19)
O15 C14 C51 107.00(18)
O15 C14 C13 111.1(2)
C51 C14 C13 111.19(18)
O15 C14 H14 109.2
C51 C14 H14 109.2
C13 C14 H14 109.2
O15 C16 C17 107.55(18)
O15 C16 H16A 110.2
C17 C16 H16A 110.2
O15 C16 H16B 110.2
C17 C16 H16B 110.2
H16A C16 H16B 108.5
C18 C17 C22 119.0(2)
C18 C17 C16 119.7(2)
C22 C17 C16 121.3(2)
C19 C18 C17 121.4(2)
C19 C18 H18 119.3
C17 C18 H18 119.3
C18 C19 C20 119.6(3)
C18 C19 H19 120.2
C20 C19 H19 120.2
C21 C20 C19 119.8(2)
C21 C20 H20 120.1
C19 C20 H20 120.1
C20 C21 C22 121.2(2)
C20 C21 H21 119.4
C22 C21 H21 119.4
C21 C22 C17 119.0(2)
C21 C22 C23 118.5(2)
C17 C22 C23 122.6(2)
O24 C23 C22 107.42(18)
O24 C23 H23A 110.2
C22 C23 H23A 110.2
O24 C23 H23B 110.2
C22 C23 H23B 110.2
H23A C23 H23B 108.5
C26 C25 O24 127.2(2)
C26 C25 C27 122.7(2)
O24 C25 C27 110.07(18)
C25 C26 H26A 120.0
C25 C26 H26B 120.0
H26A C26 H26B 120.0
O41 C27 C25 107.30(17)
O41 C27 C28 111.76(18)
C25 C27 C28 111.74(17)
O41 C27 H27 108.7
C25 C27 H27 108.7
C28 C27 H27 108.7
N40 C28 N29 125.2(2)
N40 C28 C27 119.18(19)
N29 C28 C27 115.57(19)
C31 C30 N29 123.1(2)
C31 C30 C35 121.4(2)
N29 C30 C35 115.5(2)
C30 C31 C32 118.4(3)
C30 C31 H31 120.8
C32 C31 H31 120.8
C33 C32 C31 121.8(3)
C33 C32 H32 119.1
C31 C32 H32 119.1
C32 C33 C34 120.8(2)
C32 C33 H33 119.6
C34 C33 H33 119.6
C33 C34 C36 124.2(2)
C33 C34 C35 118.2(2)
C36 C34 C35 117.7(2)
C30 C35 C39 119.8(2)
C30 C35 C34 119.4(2)
C39 C35 C34 120.8(2)
C37 C36 C34 120.9(2)
C37 C36 H36 119.5
C34 C36 H36 119.5
C36 C37 C38 121.3(2)
C36 C37 H37 119.3
C38 C37 H37 119.3
C39 C38 C37 119.9(2)
C39 C38 H38 120.1
C37 C38 H38 120.1
C38 C39 N40 120.0(2)
C38 C39 C35 119.4(2)
N40 C39 C35 120.6(2)
O41 C42 C43 109.33(18)
O41 C42 H42A 109.8
C43 C42 H42A 109.8
O41 C42 H42B 109.8
C43 C42 H42B 109.8
H42A C42 H42B 108.3
C44 C43 C48 118.9(2)
C44 C43 C42 119.4(2)
C48 C43 C42 121.7(2)
C45 C44 C43 121.0(2)
C45 C44 H44 119.5
C43 C44 H44 119.5
C46 C45 C44 120.0(2)
C46 C45 H45 120.0
C44 C45 H45 120.0
C45 C46 C47 119.6(2)
C45 C46 H46 120.2
C47 C46 H46 120.2
C46 C47 C48 121.2(2)
C46 C47 H47 119.4
C48 C47 H47 119.4
C47 C48 C43 119.3(2)
C47 C48 C49 118.2(2)
C43 C48 C49 122.5(2)
O50 C49 C48 105.73(17)
O50 C49 H49A 110.6
C48 C49 H49A 110.6
O50 C49 H49B 110.6
C48 C49 H49B 110.6
H49A C49 H49B 108.7
C52 C51 O50 126.6(2)
C52 C51 C14 124.1(2)
O50 C51 C14 109.2(2)
C51 C52 H52A 120.0
C51 C52 H52B 120.0
H52A C52 H52B 120.0
C13 N1 C2 116.7(2)
C13 N12 C11 121.9(2)
C13 N12 H12 120(2)
C11 N12 H12 118(2)
C28 N29 C30 121.7(2)
C28 N29 H29 118.1(19)
C30 N29 H29 120(2)
C28 N40 C39 117.16(19)
C14 O15 C16 112.99(17)
C25 O24 C23 116.76(17)
C27 O41 C42 112.97(17)
C51 O50 C49 117.59(18)
C3B C2B N1B 123.2(2)
C3B C2B C7B 121.2(2)
N1B C2B C7B 115.5(2)
C2B C3B C4B 118.3(3)
C2B C3B H3B 120.8
C4B C3B H3B 120.8
C5B C4B C3B 121.8(3)
C5B C4B H4B 119.1
C3B C4B H4B 119.1
C4B C5B C6B 120.7(2)
C4B C5B H5B 119.7
C6B C5B H5B 119.7
C5B C6B C8B 124.1(2)
C5B C6B C7B 118.3(2)
C8B C6B C7B 117.5(2)
C2B C7B C11B 119.8(2)
C2B C7B C6B 119.6(2)
C11B C7B C6B 120.6(2)
C9B C8B C6B 121.1(2)
C9B C8B H8B 119.5
C6B C8B H8B 119.5
C8B C9B C10B 121.5(2)
C8B C9B H9B 119.2
C10B C9B H9B 119.2
C11B C10B C9B 119.6(3)
C11B C10B H10B 120.2
C9B C10B H10B 120.2
C10B C11B N12B 119.6(2)
C10B C11B C7B 119.7(2)
N12B C11B C7B 120.7(2)
N12B C13B N1B 125.1(2)
N12B C13B C14B 118.6(2)
N1B C13B C14B 116.3(2)
O15B C14B C51B 107.33(18)
O15B C14B C13B 111.66(19)
C51B C14B C13B 111.20(19)
O15B C14B H14B 108.9
C51B C14B H14B 108.9
C13B C14B H14B 108.9
O15B C16B C17B 108.34(19)
O15B C16B H16C 110.0
C17B C16B H16C 110.0
O15B C16B H16D 110.0
C17B C16B H16D 110.0
H16C C16B H16D 108.4
C18B C17B C22B 119.0(2)
C18B C17B C16B 119.3(2)
C22B C17B C16B 121.7(2)
C19B C18B C17B 121.1(3)
C19B C18B H18B 119.5
C17B C18B H18B 119.5
C18B C19B C20B 119.9(3)
C18B C19B H19B 120.1
C20B C19B H19B 120.1
C21B C20B C19B 119.5(3)
C21B C20B H20B 120.2
C19B C20B H20B 120.2
C20B C21B C22B 121.5(3)
C20B C21B H21B 119.3
C22B C21B H21B 119.3
C21B C22B C17B 119.1(2)
C21B C22B C23B 118.5(2)
C17B C22B C23B 122.4(2)
O24B C23B C22B 107.45(19)
O24B C23B H23C 110.2
C22B C23B H23C 110.2
O24B C23B H23D 110.2
C22B C23B H23D 110.2
H23C C23B H23D 108.5
C26B C25B O24B 126.9(3)
C26B C25B C27B 123.1(3)
O24B C25B C27B 110.0(2)
C25B C26B H26C 120.0
C25B C26B H26D 120.0
H26C C26B H26D 120.0
O41B C27B C25B 107.93(19)
O41B C27B C28B 111.2(2)
C25B C27B C28B 111.1(2)
O41B C27B H27B 108.9
C25B C27B H27B 108.9
C28B C27B H27B 108.9
N29B C28B N40B 125.4(2)
N29B C28B C27B 119.9(2)
N40B C28B C27B 114.6(2)
C31B C30B N29B 120.1(2)
C31B C30B C35B 119.2(2)
N29B C30B C35B 120.6(2)
C30B C31B C32B 119.3(3)
C30B C31B H31B 120.4
C32B C31B H31B 120.4
C33B C32B C31B 122.2(3)
C33B C32B H32B 118.9
C31B C32B H32B 118.9
C32B C33B C34B 120.6(2)
C32B C33B H33B 119.7
C34B C33B H33B 119.7
C33B C34B C36B 123.8(2)
C33B C34B C35B 117.8(3)
C36B C34B C35B 118.4(2)
C39B C35B C30B 120.0(2)
C39B C35B C34B 119.1(2)
C30B C35B C34B 120.9(2)
C37B C36B C34B 120.7(3)
C37B C36B H36B 119.6
C34B C36B H36B 119.6
C36B C37B C38B 121.5(3)
C36B C37B H37B 119.3
C38B C37B H37B 119.3
C39B C38B C37B 118.7(3)
C39B C38B H38B 120.6
C37B C38B H38B 120.6
C38B C39B N40B 123.0(2)
C38B C39B C35B 121.5(2)
N40B C39B C35B 115.4(2)
O41B C42B C43B 108.2(2)
O41B C42B H42C 110.1
C43B C42B H42C 110.1
O41B C42B H42D 110.1
C43B C42B H42D 110.1
H42C C42B H42D 108.4
C44B C43B C48B 118.6(3)
C44B C43B C42B 120.2(3)
C48B C43B C42B 121.3(3)
C43B C44B C45B 121.1(3)
C43B C44B H44B 119.4
C45B C44B H44B 119.4
C46B C45B C44B 120.0(3)
C46B C45B H45B 120.0
C44B C45B H45B 120.0
C47B C46B C45B 119.3(3)
C47B C46B H46B 120.3
C45B C46B H46B 120.3
C46B C47B C48B 122.1(3)
C46B C47B H47B 119.0
C48B C47B H47B 119.0
C47B C48B C43B 118.9(3)
C47B C48B C49B 119.1(2)
C43B C48B C49B 122.0(2)
O50B C49B C48B 107.54(19)
O50B C49B H49C 110.2
C48B C49B H49C 110.2
O50B C49B H49D 110.2
C48B C49B H49D 110.2
H49C C49B H49D 108.5
C52B C51B O50B 127.1(3)
C52B C51B C14B 122.7(3)
O50B C51B C14B 110.2(2)
C51B C52B H52C 120.0
C51B C52B H52D 120.0
H52C C52B H52D 120.0
C13B N1B C2B 121.5(2)
C13B N1B H1B 120(2)
C2B N1B H1B 118(2)
C13B N12B C11B 117.4(2)
C28B N29B C30B 116.6(2)
C28B N40B C39B 121.7(2)
C28B N40B H40B 119(2)
C39B N40B H40B 119(2)
C14B O15B C16B 113.02(18)
C25B O24B C23B 116.8(2)
C27B O41B C42B 112.85(19)
C51B O50B C49B 117.08(19)
Cl55 C53 Cl54 110.50(16)
Cl55 C53 H53A 109.6
Cl54 C53 H53A 109.6
Cl55 C53 H53B 109.6
Cl54 C53 H53B 109.6
H53A C53 H53B 108.1
Cl2 C53B Cl1 114.00(18)
Cl2 C53B H53C 108.8
Cl1 C53B H53C 108.8
Cl2 C53B H53D 108.8
Cl1 C53B H53D 108.8
H53C C53B H53D 107.6

loop_
_geom_bond_atom_site_label_1
_geom_bond_atom_site_label_2
_geom_bond_distance
C2 C3 1.382(3)
C2 N1 1.412(3)
C2 C7 1.416(4)
C3 C4 1.415(4)
C3 H3 0.9500
C4 C5 1.358(5)
C4 H4 0.9500
C5 C6 1.416(4)
C5 H5 0.9500
C6 C8 1.413(4)
C6 C7 1.427(3)
C7 C11 1.417(3)
C8 C9 1.359(4)
C8 H8 0.9500
C9 C10 1.414(4)
C9 H9 0.9500
C10 C11 1.375(4)
C10 H10 0.9500
C11 N12 1.397(3)
C13 N1 1.287(3)
C13 N12 1.358(3)
C13 C14 1.522(3)
C14 O15 1.425(3)
C14 C51 1.502(3)
C14 H14 1.0000
C16 O15 1.435(3)
C16 C17 1.511(3)
C16 H16A 0.9900
C16 H16B 0.9900
C17 C18 1.390(4)
C17 C22 1.404(3)
C18 C19 1.379(4)
C18 H18 0.9500
C19 C20 1.384(4)
C19 H19 0.9500
C20 C21 1.381(4)
C20 H20 0.9500
C21 C22 1.391(3)
C21 H21 0.9500
C22 C23 1.498(3)
C23 O24 1.446(3)
C23 H23A 0.9900
C23 H23B 0.9900
C25 C26 1.318(3)
C25 O24 1.363(3)
C25 C27 1.513(3)
C26 H26A 0.9500
C26 H26B 0.9500
C27 O41 1.422(3)
C27 C28 1.522(3)
C27 H27 1.0000
C28 N40 1.290(3)
C28 N29 1.359(3)
C30 C31 1.373(3)
C30 N29 1.393(3)
C30 C35 1.416(3)
C31 C32 1.412(4)
C31 H31 0.9500
C32 C33 1.361(4)
C32 H32 0.9500
C33 C34 1.414(4)
C33 H33 0.9500
C34 C36 1.415(4)
C34 C35 1.421(3)
C35 C39 1.418(3)
C36 C37 1.358(4)
C36 H36 0.9500
C37 C38 1.412(4)
C37 H37 0.9500
C38 C39 1.376(3)
C38 H38 0.9500
C39 N40 1.407(3)
C42 O41 1.443(3)
C42 C43 1.507(3)
C42 H42A 0.9900
C42 H42B 0.9900
C43 C44 1.394(4)
C43 C48 1.397(3)
C44 C45 1.388(4)
C44 H44 0.9500
C45 C46 1.376(4)
C45 H45 0.9500
C46 C47 1.381(4)
C46 H46 0.9500
C47 C48 1.394(3)
C47 H47 0.9500
C48 C49 1.499(3)
C49 O50 1.435(3)
C49 H49A 0.9900
C49 H49B 0.9900
C51 C52 1.319(4)
C51 O50 1.363(3)
C52 H52A 0.9500
C52 H52B 0.9500
N12 H12 0.80(3)
N29 H29 0.81(3)
C2B C3B 1.374(3)
C2B N1B 1.399(3)
C2B C7B 1.411(3)
C3B C4B 1.418(4)
C3B H3B 0.9500
C4B C5B 1.363(4)
C4B H4B 0.9500
C5B C6B 1.405(4)
C5B H5B 0.9500
C6B C8B 1.418(4)
C6B C7B 1.427(3)
C7B C11B 1.416(3)
C8B C9B 1.360(4)
C8B H8B 0.9500
C9B C10B 1.408(4)
C9B H9B 0.9500
C10B C11B 1.385(3)
C10B H10B 0.9500
C11B N12B 1.406(3)
C13B N12B 1.287(3)
C13B N1B 1.361(3)
C13B C14B 1.519(3)
C14B O15B 1.426(3)
C14B C51B 1.507(3)
C14B H14B 1.0000
C16B O15B 1.433(3)
C16B C17B 1.504(4)
C16B H16C 0.9900
C16B H16D 0.9900
C17B C18B 1.390(4)
C17B C22B 1.401(3)
C18B C19B 1.380(4)
C18B H18B 0.9500
C19B C20B 1.385(5)
C19B H19B 0.9500
C20B C21B 1.373(4)
C20B H20B 0.9500
C21B C22B 1.390(4)
C21B H21B 0.9500
C22B C23B 1.501(4)
C23B O24B 1.438(3)
C23B H23C 0.9900
C23B H23D 0.9900
C25B C26B 1.312(4)
C25B O24B 1.361(3)
C25B C27B 1.509(4)
C26B H26C 0.9500
C26B H26D 0.9500
C27B O41B 1.419(3)
C27B C28B 1.518(3)
C27B H27B 1.0000
C28B N29B 1.285(3)
C28B N40B 1.359(3)
C30B C31B 1.379(3)
C30B N29B 1.414(3)
C30B C35B 1.417(3)
C31B C32B 1.410(4)
C31B H31B 0.9500
C32B C33B 1.354(4)
C32B H32B 0.9500
C33B C34B 1.406(4)
C33B H33B 0.9500
C34B C36B 1.413(4)
C34B C35B 1.422(3)
C35B C39B 1.405(3)
C36B C37B 1.358(5)
C36B H36B 0.9500
C37B C38B 1.408(4)
C37B H37B 0.9500
C38B C39B 1.373(4)
C38B H38B 0.9500
C39B N40B 1.392(3)
C42B O41B 1.432(3)
C42B C43B 1.508(4)
C42B H42C 0.9900
C42B H42D 0.9900
C43B C44B 1.389(4)
C43B C48B 1.403(3)
C44B C45B 1.393(5)
C44B H44B 0.9500
C45B C46B 1.374(5)
C45B H45B 0.9500
C46B C47B 1.368(5)
C46B H46B 0.9500
C47B C48B 1.393(4)
C47B H47B 0.9500
C48B C49B 1.485(4)
C49B O50B 1.441(3)
C49B H49C 0.9900
C49B H49D 0.9900
C51B C52B 1.317(4)
C51B O50B 1.361(3)
C52B H52C 0.9500
C52B H52D 0.9500
N1B H1B 0.83(3)
N40B H40B 0.85(3)
C53 Cl55 1.734(3)
C53 Cl54 1.768(3)
C53 H53A 0.9900
C53 H53B 0.9900
C53B Cl2 1.726(3)
C53B Cl1 1.739(3)
C53B H53C 0.9900
C53B H53D 0.9900

loop_
_geom_hbond_atom_site_label_D
_geom_hbond_atom_site_label_H
_geom_hbond_atom_site_label_A
_geom_hbond_distance_DH
_geom_hbond_distance_HA
_geom_hbond_distance_DA
_geom_hbond_angle_DHA
N12 H12 Cl55 0.80(3) 2.74(3) 3.478(2) 155(3)
N29 H29 Cl54 0.81(3) 2.70(3) 3.414(2) 148(2)
N1B H1B Cl2 0.83(3) 2.84(3) 3.580(2) 151(2)
N40B H40B Cl1 0.85(3) 2.84(3) 3.539(2) 141(3)
